data_2211549
loop_
_publ_author_name
'Dornhaus, Franz'
'Bolte, Michael'

_publ_section_title
;Dichlorohexakis(diphenylphosphinoxy)bis(hydroxydiphenylphosphine)tetralithium(I)dizinc(II)
 toluene tetrasolvate
;
_journal_coeditor_code NG2158
_journal_issue 12
_journal_name_full 'Acta Crystallographica Section E'
_journal_page_first m3576
_journal_page_last m3577
_journal_paper_doi 10.1107/S1600536806049889
_journal_volume 62
_journal_year 2006
_chemical_formula_iupac '[Li4 Zn2 (C12 H10 O P)6 Cl2 (C12 H11 O P)2], 4C7 H8'
_chemical_formula_moiety 'C96 H82 Cl2 Li4 O8 P8 Zn2, 4(C7 H8)'
_chemical_formula_sum 'C124 H114 Cl2 Li4 O8 P8 Zn2'
_chemical_formula_weight 2209.31
_chemical_name_systematic
;
Dichlorohexakis(diphenylphosphinoxy)bis(hydroxydiphenylphosphine)\
tetralithium(I)dizinc(II) toluene tetrasolvate
;
_space_group_IT_number 14
_symmetry_cell_setting monoclinic
_symmetry_space_group_name_Hall '-P 2ybc'
_symmetry_space_group_name_H-M 'P 1 21/c 1'
_atom_sites_solution_hydrogens geom
_atom_sites_solution_primary direct
_atom_sites_solution_secondary difmap
_audit_creation_method SHELXL-97
_cell_angle_alpha 90.00
_cell_angle_beta 95.570(4)
_cell_angle_gamma 90.00
_cell_formula_units_Z 2
_cell_length_a 13.3526(7)
_cell_length_b 17.1279(7)
_cell_length_c 24.7049(10)
_cell_measurement_reflns_used 40914
_cell_measurement_temperature 100(2)
_cell_measurement_theta_max 27.8
_cell_measurement_theta_min 2.8
_cell_volume 5623.4(4)
_computing_cell_refinement X-AREA
_computing_data_collection 'X-AREA (Stoe & Cie, 2001)'
_computing_data_reduction X-AREA
_computing_molecular_graphics 'XP in SHELXTL-Plus (Sheldrick, 1991)'
_computing_publication_material SHELXL97
_computing_structure_refinement 'SHELXL97 (Sheldrick, 1997)'
_computing_structure_solution 'SHELXS97 (Sheldrick, 1997)'
_diffrn_ambient_temperature 100(2)
_diffrn_measured_fraction_theta_full 0.993
_diffrn_measured_fraction_theta_max 0.993
_diffrn_measurement_device_type 'Stoe IPDS-II two-circle'
_diffrn_measurement_method \w
_diffrn_radiation_monochromator graphite
_diffrn_radiation_source 'fine-focus sealed tube'
_diffrn_radiation_type MoK\a
_diffrn_radiation_wavelength 0.71073
_diffrn_reflns_av_R_equivalents 0.0717
_diffrn_reflns_av_sigmaI/netI 0.0583
_diffrn_reflns_limit_h_max 17
_diffrn_reflns_limit_h_min -17
_diffrn_reflns_limit_k_max 22
_diffrn_reflns_limit_k_min -22
_diffrn_reflns_limit_l_max 32
_diffrn_reflns_limit_l_min -32
_diffrn_reflns_number 88399
_diffrn_reflns_theta_full 27.94
_diffrn_reflns_theta_max 27.94
_diffrn_reflns_theta_min 2.83
_diffrn_standards_decay_% 0
_diffrn_standards_interval_time 0
_diffrn_standards_number 0
_exptl_absorpt_coefficient_mu 0.645
_exptl_absorpt_correction_T_max 0.8011
_exptl_absorpt_correction_T_min 0.7646
_exptl_absorpt_correction_type multi-scan
_exptl_absorpt_process_details '(MULABS; Spek, 2003; Blessing, 1995)'
_exptl_crystal_colour colourless
_exptl_crystal_density_diffrn 1.305
_exptl_crystal_density_method 'not measured'
_exptl_crystal_description block
_exptl_crystal_F_000 2296
_exptl_crystal_size_max 0.44
_exptl_crystal_size_mid 0.43
_exptl_crystal_size_min 0.36
_refine_diff_density_max 1.078
_refine_diff_density_min -0.846
_refine_ls_extinction_method none
_refine_ls_goodness_of_fit_ref 1.005
_refine_ls_hydrogen_treatment constr
_refine_ls_matrix_type full
_refine_ls_number_parameters 677
_refine_ls_number_reflns 13429
_refine_ls_number_restraints 30
_refine_ls_restrained_S_all 1.022
_refine_ls_R_factor_all 0.0857
_refine_ls_R_factor_gt 0.0648
_refine_ls_shift/su_max 0.001
_refine_ls_shift/su_mean 0.000
_refine_ls_structure_factor_coef Fsqd
_refine_ls_weighting_details 'calc w=1/[\s^2^(Fo^2^)+(0.128P)^2^] where P=(Fo^2^+2Fc^2^)/3'
_refine_ls_weighting_scheme calc
_refine_ls_wR_factor_gt 0.1783
_refine_ls_wR_factor_ref 0.1888
_reflns_number_gt 9360
_reflns_number_total 13429
_reflns_threshold_expression I>2\s(I)
_cod_data_source_file ng2158.cif
_cod_data_source_block I
_cod_depositor_comments
;
 Marking attached hydrogen atoms.

 Antanas Vaitkus,
 2017-11-30

The following automatic conversions were performed:
'_symmetry_cell_setting' value 'Monoclinic' changed to 'monoclinic'
according to '/home/saulius/struct/CIF-dictionaries/cif_core.dic'
dictionary named 'cif_core.dic' version 2.4.1 from 2010-06-29.

Automatic conversion script
Id: cif_fix_enum 1527 2010-12-29 10:47:43Z saulius 

The following automatic conversions were performed:

'_symmetry_cell_setting' value 'Monoclinic' changed to 'monoclinic'
according to /home/saulius/struct/CIF-dictionaries/cif_core.dic
dictionary named 'cif_core.dic' version 2.4.1 from 2010-06-29.

Automatic conversion script
Id: cif_fix_values 1715 2011-07-08 13:25:40Z adriana 
;
_cod_original_sg_symbol_H-M 'P 21/c'
_cod_database_code 2211549
_cod_database_fobs_code 2211549

loop_
_symmetry_equiv_pos_as_xyz
'x, y, z'
'-x, y+1/2, -z+1/2'
'-x, -y, -z'
'x, -y-1/2, z-1/2'

loop_
_atom_site_type_symbol
_atom_site_label
_atom_site_fract_x
_atom_site_fract_y
_atom_site_fract_z
_atom_site_U_iso_or_equiv
_atom_site_adp_type
_atom_site_calc_flag
_atom_site_refinement_flags
_atom_site_occupancy
_atom_site_disorder_assembly
_atom_site_disorder_group
_atom_site_attached_hydrogens
Zn Zn1 0.53906(3) 0.44746(2) 0.351896(14) 0.03031(11) Uani d . 1 . . 0
Cl Cl1 0.56734(7) 0.44365(5) 0.26416(3) 0.0442(2) Uani d . 1 . . 0
P P1 0.63748(6) 0.37087(5) 0.41818(3) 0.03156(18) Uani d . 1 . . 0
O O1 0.59955(17) 0.38465(13) 0.47436(9) 0.0331(5) Uani d . 1 . . 0
P P2 0.56679(6) 0.56839(5) 0.39797(3) 0.02888(17) Uani d . 1 . . 0
O O2 0.54062(16) 0.55925(12) 0.45743(8) 0.0302(4) Uani d . 1 . . 0
P P3 0.37061(6) 0.43019(5) 0.37393(3) 0.03346(18) Uani d . 1 . . 0
O O3 0.36753(17) 0.43135(14) 0.43628(9) 0.0352(5) Uani d . 1 . . 0
O O4 0.4130(2) 0.26056(16) 0.48859(12) 0.0531(7) Uani d . 1 . . 0
P P4 0.42549(15) 0.18012(10) 0.50540(8) 0.0512(6) Uani d P 0.589(4) A 1 1
P P4' 0.32787(17) 0.20061(12) 0.49107(9) 0.0377(7) Uani d P 0.411(4) A 2 1
Li Li1 0.5902(4) 0.4818(3) 0.5143(2) 0.0342(11) Uani d . 1 . . 0
Li Li2 0.4570(4) 0.3642(3) 0.4840(2) 0.0369(11) Uani d . 1 . . 0
C C11 0.6406(3) 0.2663(2) 0.40607(14) 0.0393(7) Uani d . 1 . . 0
C C12 0.6292(4) 0.2377(3) 0.35370(17) 0.0561(10) Uani d . 1 . . 0
H H12 0.6172 0.2726 0.3239 0.067 Uiso calc R 1 . . 0
C C13 0.6353(5) 0.1576(3) 0.3445(2) 0.0758(15) Uani d . 1 . . 0
H H13 0.6272 0.1382 0.3083 0.091 Uiso calc R 1 . . 0
C C14 0.6527(5) 0.1074(3) 0.3863(2) 0.0731(15) Uani d . 1 . . 0
H H14 0.6559 0.0529 0.3796 0.088 Uiso calc R 1 . . 0
C C15 0.6660(4) 0.1354(3) 0.4399(2) 0.0627(12) Uani d . 1 . . 0
H H15 0.6797 0.1002 0.4694 0.075 Uiso calc R 1 . . 0
C C16 0.6591(3) 0.2150(2) 0.44955(17) 0.0480(8) Uani d . 1 . . 0
H H16 0.6671 0.2344 0.4857 0.058 Uiso calc R 1 . . 0
C C21 0.7718(3) 0.3933(2) 0.42571(14) 0.0385(7) Uani d . 1 . . 0
C C22 0.8223(3) 0.4010(2) 0.47718(16) 0.0460(8) Uani d . 1 . . 0
H H22 0.7862 0.3969 0.5084 0.055 Uiso calc R 1 . . 0
C C23 0.9254(3) 0.4148(3) 0.48335(19) 0.0574(10) Uani d . 1 . . 0
H H23 0.9598 0.4191 0.5188 0.069 Uiso calc R 1 . . 0
C C24 0.9775(3) 0.4223(3) 0.4388(2) 0.0650(12) Uani d . 1 . . 0
H H24 1.0480 0.4313 0.4432 0.078 Uiso calc R 1 . . 0
C C25 0.9284(4) 0.4170(4) 0.3881(2) 0.0778(16) Uani d . 1 . . 0
H H25 0.9647 0.4229 0.3571 0.093 Uiso calc R 1 . . 0
C C26 0.8257(3) 0.4029(3) 0.38131(18) 0.0601(11) Uani d . 1 . . 0
H H26 0.7920 0.3999 0.3457 0.072 Uiso calc R 1 . . 0
C C31 0.6962(2) 0.60306(19) 0.39786(13) 0.0333(6) Uani d . 1 . . 0
C C32 0.7437(3) 0.5966(3) 0.35041(15) 0.0453(8) Uani d . 1 . . 0
H H32 0.7105 0.5710 0.3196 0.054 Uiso calc R 1 . . 0
C C33 0.8395(3) 0.6274(3) 0.34773(19) 0.0547(10) Uani d . 1 . . 0
H H33 0.8713 0.6241 0.3150 0.066 Uiso calc R 1 . . 0
C C34 0.8878(3) 0.6629(2) 0.3933(2) 0.0537(10) Uani d . 1 . . 0
H H34 0.9522 0.6857 0.3915 0.064 Uiso calc R 1 . . 0
C C35 0.8437(3) 0.6654(3) 0.4410(2) 0.0601(11) Uani d . 1 . . 0
H H35 0.8788 0.6880 0.4725 0.072 Uiso calc R 1 . . 0
C C36 0.7473(3) 0.6349(3) 0.44372(16) 0.0488(9) Uani d . 1 . . 0
H H36 0.7172 0.6361 0.4770 0.059 Uiso calc R 1 . . 0
C C41 0.4946(2) 0.65130(19) 0.36910(13) 0.0333(6) Uani d . 1 . . 0
C C42 0.4186(3) 0.6841(2) 0.39688(14) 0.0381(7) Uani d . 1 . . 0
H H42 0.4060 0.6645 0.4315 0.046 Uiso calc R 1 . . 0
C C43 0.3616(3) 0.7456(2) 0.37381(17) 0.0476(8) Uani d . 1 . . 0
H H43 0.3093 0.7673 0.3925 0.057 Uiso calc R 1 . . 0
C C44 0.3804(3) 0.7753(2) 0.32374(17) 0.0507(9) Uani d . 1 . . 0
H H44 0.3417 0.8178 0.3084 0.061 Uiso calc R 1 . . 0
C C45 0.4552(3) 0.7434(2) 0.29614(16) 0.0493(9) Uani d . 1 . . 0
H H45 0.4684 0.7640 0.2618 0.059 Uiso calc R 1 . . 0
C C46 0.5114(3) 0.6811(2) 0.31835(15) 0.0435(8) Uani d . 1 . . 0
H H46 0.5619 0.6586 0.2987 0.052 Uiso calc R 1 . . 0
C C51 0.3033(3) 0.3444(2) 0.34678(15) 0.0427(8) Uani d . 1 . . 0
C C52 0.3246(3) 0.3149(3) 0.29659(17) 0.0542(10) Uani d . 1 . . 0
H H52 0.3774 0.3370 0.2785 0.065 Uiso calc R 1 . . 0
C C53 0.2686(4) 0.2531(3) 0.2730(2) 0.0715(14) Uani d . 1 . . 0
H H53 0.2814 0.2342 0.2382 0.086 Uiso calc R 1 . . 0
C C54 0.1949(4) 0.2197(4) 0.3002(2) 0.0812(17) Uani d . 1 . . 0
H H54 0.1573 0.1771 0.2843 0.097 Uiso calc R 1 . . 0
C C55 0.1746(4) 0.2478(4) 0.3510(2) 0.0837(19) Uani d . 1 . . 0
H H55 0.1233 0.2244 0.3696 0.100 Uiso calc R 1 . . 0
C C56 0.2295(3) 0.3098(3) 0.37415(19) 0.0590(11) Uani d . 1 . . 0
H H56 0.2164 0.3287 0.4089 0.071 Uiso calc R 1 . . 0
C C61 0.2831(3) 0.5057(2) 0.34724(14) 0.0418(8) Uani d . 1 . . 0
C C62 0.2948(3) 0.5452(3) 0.29915(16) 0.0502(9) Uani d . 1 . . 0
H H62 0.3495 0.5333 0.2786 0.060 Uiso calc R 1 . . 0
C C63 0.2250(4) 0.6028(4) 0.2814(2) 0.0714(14) Uani d . 1 . . 0
H H63 0.2327 0.6306 0.2488 0.086 Uiso calc R 1 . . 0
C C64 0.1456(4) 0.6193(4) 0.3108(3) 0.0857(18) Uani d . 1 . . 0
H H64 0.0987 0.6587 0.2986 0.103 Uiso calc R 1 . . 0
C C65 0.1336(4) 0.5789(4) 0.3579(3) 0.0794(16) Uani d . 1 . . 0
H H65 0.0774 0.5893 0.3776 0.095 Uiso calc R 1 . . 0
C C66 0.2029(3) 0.5239(3) 0.37639(19) 0.0573(10) Uani d . 1 . . 0
H H66 0.1958 0.4978 0.4097 0.069 Uiso calc R 1 . . 0
C C71 0.3175(5) 0.1579(3) 0.55371(19) 0.0826(19) Uani d D 1 . . 0
C C72 0.3775(4) 0.1517(3) 0.6018(2) 0.0759(15) Uani d D 1 A . 0
H H72 0.4449 0.1695 0.6017 0.091 Uiso calc R 1 . . 0
C C73 0.3507(7) 0.1228(4) 0.6496(3) 0.109(3) Uani d D 1 . . 0
H H73 0.3984 0.1173 0.6805 0.131 Uiso calc R 1 A . 0
C C74 0.2553(6) 0.1027(5) 0.6512(3) 0.105(3) Uani d D 1 A . 0
H H74 0.2348 0.0807 0.6836 0.126 Uiso calc R 1 . . 0
C C75 0.1870(5) 0.1124(4) 0.6085(4) 0.101(2) Uani d D 1 . . 0
H H75 0.1184 0.1027 0.6132 0.121 Uiso calc R 1 A . 0
C C76 0.2120(6) 0.1371(4) 0.5554(4) 0.176(6) Uani d D 1 A . 0
H H76 0.1640 0.1395 0.5244 0.212 Uiso calc R 1 . . 0
C C81 0.3873(8) 0.1128(3) 0.4500(2) 0.127(4) Uani d . 1 . . 0
C C82 0.3826(13) 0.0361(4) 0.4634(3) 0.218(8) Uani d . 1 A . 0
H H82 0.3787 0.0219 0.5003 0.262 Uiso calc R 1 . . 0
C C83 0.3834(10) -0.0216(4) 0.4243(3) 0.148(5) Uani d . 1 . . 0
H H83 0.3807 -0.0751 0.4342 0.178 Uiso calc R 1 A . 0
C C84 0.3881(5) -0.0013(3) 0.3729(2) 0.0754(15) Uani d . 1 A . 0
H H84 0.3859 -0.0403 0.3455 0.090 Uiso calc R 1 . . 0
C C85 0.3959(5) 0.0741(3) 0.3594(2) 0.0734(14) Uani d . 1 . . 0
H H85 0.4031 0.0878 0.3227 0.088 Uiso calc R 1 A . 0
C C86 0.3938(5) 0.1328(3) 0.3984(2) 0.0715(14) Uani d . 1 A . 0
H H86 0.3969 0.1862 0.3883 0.086 Uiso calc R 1 . . 0
C C101 0.0839(6) 0.8427(6) 0.5149(3) 0.161(6) Uani d D 1 . . 0
C C102 0.0943(8) 0.9234(5) 0.5056(4) 0.133(3) Uani d D 1 . . 0
H H102 0.0935 0.9581 0.5356 0.159 Uiso calc R 1 . . 0
C C103 0.1055(14) 0.9538(6) 0.4555(5) 0.291(16) Uani d D 1 . . 0
H H103 0.1071 1.0087 0.4503 0.349 Uiso calc R 1 . . 0
C C104 0.1145(11) 0.9041(6) 0.4128(5) 0.45(3) Uani d D 1 . . 0
H H104 0.1266 0.9246 0.3783 0.537 Uiso calc R 1 . . 0
C C105 0.1065(6) 0.8269(5) 0.4193(3) 0.119(3) Uani d D 1 . . 0
H H105 0.1108 0.7940 0.3886 0.143 Uiso calc R 1 . . 0
C C106 0.0918(6) 0.7923(4) 0.4698(4) 0.143(5) Uani d D 1 . . 0
H H106 0.0875 0.7373 0.4735 0.172 Uiso calc R 1 . . 0
C C107 0.0664(8) 0.8160(11) 0.5690(5) 0.42(2) Uani d D 1 . . 0
H H10A 0.0372 0.8585 0.5889 0.626 Uiso calc R 1 . . 0
H H10B 0.1304 0.7998 0.5886 0.626 Uiso calc R 1 . . 0
H H10C 0.0198 0.7716 0.5661 0.626 Uiso calc R 1 . . 0
C C201 0.9202(6) 0.3736(6) 0.2473(4) 0.148(4) Uani d D 1 . . 0
C C202 1.0216(5) 0.3953(5) 0.2437(3) 0.106(3) Uani d D 1 . . 0
H H202 1.0747 0.3591 0.2522 0.127 Uiso calc R 1 . . 0
C C203 1.0407(7) 0.4678(6) 0.2280(4) 0.141(4) Uani d D 1 . . 0
H H203 1.1086 0.4836 0.2267 0.170 Uiso calc R 1 . . 0
C C204 0.9630(7) 0.5216(7) 0.2131(6) 0.168(5) Uani d D 1 . . 0
H H204 0.9783 0.5714 0.1991 0.202 Uiso calc R 1 . . 0
C C205 0.8654(7) 0.5017(5) 0.2192(4) 0.146(4) Uani d D 1 . . 0
H H205 0.8133 0.5395 0.2148 0.175 Uiso calc R 1 . . 0
C C206 0.8441(5) 0.4239(5) 0.2321(3) 0.111(3) Uani d D 1 . . 0
H H206 0.7763 0.4065 0.2302 0.133 Uiso calc R 1 . . 0
C C207 0.9017(10) 0.2932(5) 0.2654(5) 0.200(7) Uani d D 1 . . 0
H H20A 0.8775 0.2946 0.3016 0.300 Uiso calc R 1 . . 0
H H20B 0.9645 0.2632 0.2670 0.300 Uiso calc R 1 . . 0
H H20C 0.8510 0.2684 0.2397 0.300 Uiso calc R 1 . . 0

loop_
_atom_site_aniso_label
_atom_site_aniso_U_11
_atom_site_aniso_U_22
_atom_site_aniso_U_33
_atom_site_aniso_U_12
_atom_site_aniso_U_13
_atom_site_aniso_U_23
Zn1 0.03004(18) 0.0332(2) 0.02834(18) -0.00128(13) 0.00607(13) -0.00269(13)
Cl1 0.0519(5) 0.0512(5) 0.0309(4) -0.0064(4) 0.0120(3) -0.0079(3)
P1 0.0328(4) 0.0312(4) 0.0317(4) 0.0014(3) 0.0081(3) -0.0011(3)
O1 0.0370(11) 0.0308(11) 0.0324(11) 0.0011(8) 0.0082(9) -0.0017(8)
P2 0.0298(4) 0.0302(4) 0.0271(3) -0.0015(3) 0.0051(3) 0.0000(3)
O2 0.0349(11) 0.0296(11) 0.0267(10) -0.0014(8) 0.0064(8) -0.0011(8)
P3 0.0289(4) 0.0415(4) 0.0304(4) -0.0047(3) 0.0052(3) -0.0068(3)
O3 0.0323(11) 0.0431(13) 0.0308(11) -0.0067(9) 0.0059(8) -0.0069(9)
O4 0.0582(17) 0.0349(13) 0.0682(18) -0.0122(12) 0.0158(14) -0.0081(12)
P4 0.0602(11) 0.0352(9) 0.0629(11) -0.0127(7) 0.0307(9) -0.0122(7)
P4' 0.0410(12) 0.0306(11) 0.0422(12) -0.0023(8) 0.0074(8) -0.0003(8)
Li1 0.034(3) 0.033(3) 0.036(3) -0.001(2) 0.007(2) -0.001(2)
Li2 0.043(3) 0.033(3) 0.036(3) -0.007(2) 0.011(2) -0.005(2)
C11 0.0421(17) 0.0336(17) 0.0439(18) 0.0023(13) 0.0136(14) -0.0042(13)
C12 0.078(3) 0.046(2) 0.047(2) 0.0023(19) 0.017(2) -0.0083(17)
C13 0.113(4) 0.049(3) 0.069(3) 0.001(3) 0.028(3) -0.025(2)
C14 0.093(4) 0.033(2) 0.098(4) 0.003(2) 0.035(3) -0.015(2)
C15 0.072(3) 0.039(2) 0.081(3) 0.0078(19) 0.026(2) 0.007(2)
C16 0.055(2) 0.0380(19) 0.053(2) 0.0010(15) 0.0152(17) 0.0017(16)
C21 0.0361(16) 0.0378(17) 0.0428(17) 0.0026(13) 0.0097(13) 0.0038(13)
C22 0.0376(18) 0.051(2) 0.049(2) 0.0001(15) 0.0027(15) -0.0046(16)
C23 0.0388(19) 0.072(3) 0.060(3) -0.0037(19) -0.0005(17) -0.004(2)
C24 0.0340(19) 0.087(3) 0.074(3) -0.007(2) 0.0062(19) -0.003(3)
C25 0.043(2) 0.129(5) 0.065(3) -0.012(3) 0.020(2) 0.001(3)
C26 0.040(2) 0.094(4) 0.048(2) -0.005(2) 0.0113(16) 0.007(2)
C31 0.0310(14) 0.0352(16) 0.0340(15) 0.0005(12) 0.0054(12) 0.0034(12)
C32 0.0342(17) 0.063(2) 0.0391(18) -0.0035(15) 0.0066(14) 0.0035(16)
C33 0.0355(18) 0.071(3) 0.060(2) 0.0005(17) 0.0158(17) 0.014(2)
C34 0.0283(16) 0.048(2) 0.085(3) -0.0034(14) 0.0092(17) -0.001(2)
C35 0.0356(19) 0.067(3) 0.076(3) -0.0073(18) 0.0007(18) -0.026(2)
C36 0.0360(17) 0.064(2) 0.047(2) -0.0077(16) 0.0060(15) -0.0148(17)
C41 0.0332(15) 0.0327(15) 0.0334(15) -0.0021(12) 0.0008(12) 0.0008(12)
C42 0.0380(16) 0.0350(17) 0.0416(17) 0.0014(13) 0.0061(13) 0.0017(13)
C43 0.0414(18) 0.043(2) 0.059(2) 0.0067(15) 0.0032(16) 0.0016(16)
C44 0.048(2) 0.044(2) 0.058(2) 0.0041(16) -0.0056(17) 0.0118(17)
C45 0.057(2) 0.049(2) 0.0402(18) 0.0022(17) -0.0026(16) 0.0119(16)
C46 0.0456(19) 0.047(2) 0.0387(18) 0.0011(15) 0.0064(14) 0.0066(14)
C51 0.0378(17) 0.051(2) 0.0402(17) -0.0101(15) 0.0068(14) -0.0117(15)
C52 0.054(2) 0.060(3) 0.050(2) -0.0142(19) 0.0134(17) -0.0205(18)
C53 0.072(3) 0.079(3) 0.064(3) -0.022(3) 0.012(2) -0.036(3)
C54 0.080(4) 0.079(4) 0.086(4) -0.038(3) 0.018(3) -0.041(3)
C55 0.074(3) 0.094(4) 0.087(4) -0.049(3) 0.030(3) -0.037(3)
C56 0.056(2) 0.066(3) 0.058(2) -0.025(2) 0.0198(19) -0.022(2)
C61 0.0308(15) 0.055(2) 0.0390(17) -0.0022(14) 0.0002(13) -0.0082(15)
C62 0.0379(18) 0.066(3) 0.046(2) 0.0074(17) -0.0015(15) -0.0008(17)
C63 0.057(3) 0.088(4) 0.066(3) 0.016(2) -0.007(2) 0.015(3)
C64 0.056(3) 0.108(5) 0.091(4) 0.037(3) -0.007(3) 0.000(3)
C65 0.046(2) 0.109(4) 0.085(4) 0.031(3) 0.011(2) -0.002(3)
C66 0.0399(19) 0.077(3) 0.057(2) 0.0073(19) 0.0112(17) -0.006(2)
C71 0.155(6) 0.041(2) 0.051(3) -0.032(3) 0.008(3) -0.0062(19)
C72 0.082(4) 0.065(3) 0.084(4) -0.020(3) 0.024(3) -0.018(3)
C73 0.167(8) 0.084(5) 0.079(4) -0.015(5) 0.028(5) -0.021(3)
C74 0.114(6) 0.091(5) 0.120(6) -0.013(4) 0.061(5) -0.035(4)
C75 0.068(4) 0.066(4) 0.170(8) -0.006(3) 0.021(5) 0.005(4)
C76 0.205(11) 0.040(3) 0.254(14) 0.028(5) -0.126(11) -0.020(5)
C81 0.272(11) 0.055(3) 0.062(3) -0.072(5) 0.063(5) -0.022(3)
C82 0.53(3) 0.067(4) 0.074(4) -0.126(9) 0.111(9) -0.026(3)
C83 0.323(14) 0.050(3) 0.083(4) -0.065(6) 0.078(6) -0.021(3)
C84 0.102(4) 0.061(3) 0.068(3) -0.021(3) 0.029(3) -0.026(2)
C85 0.086(4) 0.073(3) 0.064(3) -0.003(3) 0.023(3) -0.021(2)
C86 0.101(4) 0.051(3) 0.066(3) -0.014(3) 0.029(3) -0.015(2)
C101 0.065(4) 0.287(18) 0.130(8) -0.019(8) 0.015(5) 0.084(9)
C102 0.120(7) 0.112(7) 0.167(10) 0.011(6) 0.015(7) -0.021(7)
C103 0.164(15) 0.56(5) 0.147(12) 0.08(2) 0.030(10) 0.13(2)
C104 0.091(8) 0.32(2) 0.95(7) 0.055(12) 0.13(2) 0.46(4)
C105 0.068(4) 0.161(9) 0.128(7) 0.012(5) 0.007(4) 0.024(6)
C106 0.068(4) 0.077(5) 0.274(14) -0.008(3) -0.042(7) 0.041(7)
C107 0.073(7) 0.79(5) 0.40(3) 0.058(15) 0.089(11) 0.39(3)
C201 0.122(7) 0.211(12) 0.111(7) 0.029(8) 0.010(5) -0.075(7)
C202 0.071(4) 0.147(8) 0.101(5) -0.015(4) 0.019(4) -0.048(5)
C203 0.071(5) 0.213(12) 0.142(8) 0.003(7) 0.022(5) -0.046(8)
C204 0.105(8) 0.153(10) 0.243(14) -0.031(7) -0.005(8) 0.000(9)
C205 0.114(7) 0.131(8) 0.184(10) 0.021(6) -0.029(7) -0.043(7)
C206 0.061(4) 0.143(7) 0.129(6) -0.026(4) 0.012(4) -0.058(6)
C207 0.32(2) 0.103(8) 0.184(12) -0.071(10) 0.056(12) -0.062(8)

loop_
_atom_type_symbol
_atom_type_description
_atom_type_scat_dispersion_real
_atom_type_scat_dispersion_imag
_atom_type_scat_source
C C 0.0033 0.0016 'International Tables Vol C Tables 4.2.6.8 and 6.1.1.4'
H H 0.0000 0.0000 'International Tables Vol C Tables 4.2.6.8 and 6.1.1.4'
Cl Cl 0.1484 0.1585 'International Tables Vol C Tables 4.2.6.8 and 6.1.1.4'
Li Li -0.0003 0.0001 'International Tables Vol C Tables 4.2.6.8 and 6.1.1.4'
O O 0.0106 0.0060 'International Tables Vol C Tables 4.2.6.8 and 6.1.1.4'
P P 0.1023 0.0942 'International Tables Vol C Tables 4.2.6.8 and 6.1.1.4'
Zn Zn 0.2839 1.4301 'International Tables Vol C Tables 4.2.6.8 and 6.1.1.4'

loop_
_geom_angle_atom_site_label_1
_geom_angle_atom_site_label_2
_geom_angle_atom_site_label_3
_geom_angle_site_symmetry_1
_geom_angle_site_symmetry_3
_geom_angle
Cl1 Zn1 P2 . . 117.17(3)
Cl1 Zn1 P3 . . 118.00(3)
P2 Zn1 P3 . . 96.06(3)
Cl1 Zn1 P1 . . 120.96(3)
P2 Zn1 P1 . . 95.77(3)
P3 Zn1 P1 . . 104.11(3)
O1 P1 C11 . . 108.30(14)
O1 P1 C21 . . 106.35(15)
C11 P1 C21 . . 100.71(16)
O1 P1 Zn1 . . 109.03(9)
C11 P1 Zn1 . . 116.62(12)
C21 P1 Zn1 . . 115.09(12)
P1 O1 Li1 . . 129.1(2)
P1 O1 Li2 . . 119.1(2)
Li1 O1 Li2 . . 88.9(2)
O2 P2 C41 . . 106.88(14)
O2 P2 C31 . . 109.53(13)
C41 P2 C31 . . 102.14(15)
O2 P2 Zn1 . . 109.08(9)
C41 P2 Zn1 . . 116.11(10)
C31 P2 Zn1 . . 112.72(11)
P2 O2 Li2 . 3_666 130.2(2)
P2 O2 Li1 . . 130.1(2)
Li2 O2 Li1 3_666 . 86.8(2)
P2 O2 Li1 . 3_666 129.1(2)
Li2 O2 Li1 3_666 3_666 86.1(2)
Li1 O2 Li1 . 3_666 76.6(2)
O3 P3 C51 . . 108.55(15)
O3 P3 C61 . . 105.86(15)
C51 P3 C61 . . 99.39(17)
O3 P3 Zn1 . . 110.07(9)
C51 P3 Zn1 . . 117.42(12)
C61 P3 Zn1 . . 114.56(12)
P3 O3 Li2 . . 121.1(2)
P3 O3 Li1 . 3_666 126.4(2)
Li2 O3 Li1 . 3_666 87.1(2)
P4 O4 P4' . . 54.30(15)
P4 O4 Li2 . . 153.1(3)
P4' O4 Li2 . . 150.6(3)
O4 P4 C81 . . 111.8(3)
O4 P4 C71 . . 106.5(2)
C81 P4 C71 . . 99.4(3)
O4 P4' C71 . . 116.2(3)
O4 P4' C81 . . 98.6(3)
C71 P4' C81 . . 101.8(3)
O1 Li1 O3 . 3_666 158.5(3)
O1 Li1 O2 . . 104.2(3)
O3 Li1 O2 3_666 . 89.5(2)
O1 Li1 O2 . 3_666 88.7(2)
O3 Li1 O2 3_666 3_666 104.3(3)
O2 Li1 O2 . 3_666 103.4(2)
O4 Li2 O2 . 3_666 125.0(3)
O4 Li2 O3 . . 114.5(3)
O2 Li2 O3 3_666 . 90.9(3)
O4 Li2 O1 . . 119.1(3)
O2 Li2 O1 3_666 . 91.3(2)
O3 Li2 O1 . . 111.2(3)
C12 C11 C16 . . 119.7(3)
C12 C11 P1 . . 120.2(3)
C16 C11 P1 . . 120.0(3)
C11 C12 C13 . . 120.0(4)
C11 C12 H12 . . 120.0
C13 C12 H12 . . 120.0
C14 C13 C12 . . 120.7(5)
C14 C13 H13 . . 119.6
C12 C13 H13 . . 119.6
C13 C14 C15 . . 120.1(4)
C13 C14 H14 . . 119.9
C15 C14 H14 . . 119.9
C16 C15 C14 . . 119.6(4)
C16 C15 H15 . . 120.2
C14 C15 H15 . . 120.2
C15 C16 C11 . . 119.8(4)
C15 C16 H16 . . 120.1
C11 C16 H16 . . 120.1
C26 C21 C22 . . 118.3(4)
C26 C21 P1 . . 121.8(3)
C22 C21 P1 . . 119.9(3)
C21 C22 C23 . . 120.3(4)
C21 C22 H22 . . 119.9
C23 C22 H22 . . 119.9
C24 C23 C22 . . 120.3(4)
C24 C23 H23 . . 119.9
C22 C23 H23 . . 119.9
C25 C24 C23 . . 120.0(4)
C25 C24 H24 . . 120.0
C23 C24 H24 . . 120.0
C24 C25 C26 . . 120.3(4)
C24 C25 H25 . . 119.8
C26 C25 H25 . . 119.8
C21 C26 C25 . . 120.8(4)
C21 C26 H26 . . 119.6
C25 C26 H26 . . 119.6
C36 C31 C32 . . 119.6(3)
C36 C31 P2 . . 121.4(3)
C32 C31 P2 . . 119.0(3)
C31 C32 C33 . . 120.5(4)
C31 C32 H32 . . 119.8
C33 C32 H32 . . 119.8
C34 C33 C32 . . 119.1(4)
C34 C33 H33 . . 120.4
C32 C33 H33 . . 120.4
C35 C34 C33 . . 120.6(4)
C35 C34 H34 . . 119.7
C33 C34 H34 . . 119.7
C34 C35 C36 . . 120.3(4)
C34 C35 H35 . . 119.8
C36 C35 H35 . . 119.8
C31 C36 C35 . . 119.7(4)
C31 C36 H36 . . 120.2
C35 C36 H36 . . 120.2
C46 C41 C42 . . 118.9(3)
C46 C41 P2 . . 120.9(3)
C42 C41 P2 . . 120.2(2)
C43 C42 C41 . . 119.9(3)
C43 C42 H42 . . 120.0
C41 C42 H42 . . 120.0
C44 C43 C42 . . 120.4(4)
C44 C43 H43 . . 119.8
C42 C43 H43 . . 119.8
C45 C44 C43 . . 120.0(4)
C45 C44 H44 . . 120.0
C43 C44 H44 . . 120.0
C44 C45 C46 . . 120.1(4)
C44 C45 H45 . . 120.0
C46 C45 H45 . . 120.0
C45 C46 C41 . . 120.7(4)
C45 C46 H46 . . 119.6
C41 C46 H46 . . 119.6
C56 C51 C52 . . 119.8(4)
C56 C51 P3 . . 121.2(3)
C52 C51 P3 . . 119.0(3)
C53 C52 C51 . . 120.1(4)
C53 C52 H52 . . 119.9
C51 C52 H52 . . 119.9
C54 C53 C52 . . 119.6(4)
C54 C53 H53 . . 120.2
C52 C53 H53 . . 120.2
C53 C54 C55 . . 120.6(4)
C53 C54 H54 . . 119.7
C55 C54 H54 . . 119.7
C56 C55 C54 . . 119.7(5)
C56 C55 H55 . . 120.1
C54 C55 H55 . . 120.1
C51 C56 C55 . . 120.1(4)
C51 C56 H56 . . 120.0
C55 C56 H56 . . 120.0
C66 C61 C62 . . 119.5(4)
C66 C61 P3 . . 118.3(3)
C62 C61 P3 . . 122.2(3)
C61 C62 C63 . . 119.0(4)
C61 C62 H62 . . 120.5
C63 C62 H62 . . 120.5
C64 C63 C62 . . 120.4(5)
C64 C63 H63 . . 119.8
C62 C63 H63 . . 119.8
C63 C64 C65 . . 120.2(5)
C63 C64 H64 . . 119.9
C65 C64 H64 . . 119.9
C66 C65 C64 . . 119.8(5)
C66 C65 H65 . . 120.1
C64 C65 H65 . . 120.1
C65 C66 C61 . . 121.0(5)
C65 C66 H66 . . 119.5
C61 C66 H66 . . 119.5
C72 C71 C76 . . 116.2(6)
C72 C71 P4' . . 135.9(5)
C76 C71 P4' . . 106.9(5)
C72 C71 P4 . . 97.9(5)
C76 C71 P4 . . 145.1(5)
P4' C71 P4 . . 42.18(17)
C73 C72 C71 . . 126.9(6)
C73 C72 H72 . . 116.6
C71 C72 H72 . . 116.6
C74 C73 C72 . . 117.1(8)
C74 C73 H73 . . 121.5
C72 C73 H73 . . 121.5
C73 C74 C75 . . 121.9(8)
C73 C74 H74 . . 119.0
C75 C74 H74 . . 119.0
C74 C75 C76 . . 123.5(7)
C74 C75 H75 . . 118.2
C76 C75 H75 . . 118.2
C75 C76 C71 . . 114.0(6)
C75 C76 H76 . . 123.0
C71 C76 H76 . . 123.0
C86 C81 C82 . . 119.5(5)
C86 C81 P4 . . 121.2(4)
C82 C81 P4 . . 116.3(6)
C86 C81 P4' . . 110.8(5)
C82 C81 P4' . . 124.6(6)
P4 C81 P4' . . 41.15(16)
C81 C82 C83 . . 121.0(6)
C81 C82 H82 . . 119.5
C83 C82 H82 . . 119.5
C84 C83 C82 . . 119.2(6)
C84 C83 H83 . . 120.4
C82 C83 H83 . . 120.4
C83 C84 C85 . . 120.3(5)
C83 C84 H84 . . 119.9
C85 C84 H84 . . 119.9
C84 C85 C86 . . 121.0(5)
C84 C85 H85 . . 119.5
C86 C85 H85 . . 119.5
C81 C86 C85 . . 119.0(5)
C81 C86 H86 . . 120.5
C85 C86 H86 . . 120.5
C102 C101 C106 . . 116.9(5)
C102 C101 C107 . . 119.1(8)
C106 C101 C107 . . 124.1(8)
C103 C102 C101 . . 122.9(6)
C103 C102 H102 . . 118.6
C101 C102 H102 . . 118.6
C102 C103 C104 . . 119.1(7)
C102 C103 H103 . . 120.4
C104 C103 H103 . . 120.4
C105 C104 C103 . . 120.5(7)
C105 C104 H104 . . 119.7
C103 C104 H104 . . 119.7
C104 C105 C106 . . 122.7(6)
C104 C105 H105 . . 118.7
C106 C105 H105 . . 118.7
C105 C106 C101 . . 117.7(6)
C105 C106 H106 . . 121.1
C101 C106 H106 . . 121.1
C101 C107 H10A . . 109.5
C101 C107 H10B . . 109.5
H10A C107 H10B . . 109.5
C101 C107 H10C . . 109.5
H10A C107 H10C . . 109.5
H10B C107 H10C . . 109.5
C206 C201 C202 . . 120.7(8)
C206 C201 C207 . . 122.2(7)
C202 C201 C207 . . 116.9(7)
C203 C202 C201 . . 118.3(9)
C203 C202 H202 . . 120.8
C201 C202 H202 . . 120.8
C202 C203 C204 . . 121.9(9)
C202 C203 H203 . . 119.0
C204 C203 H203 . . 119.0
C205 C204 C203 . . 119.5(10)
C205 C204 H204 . . 120.3
C203 C204 H204 . . 120.3
C204 C205 C206 . . 118.5(9)
C204 C205 H205 . . 120.7
C206 C205 H205 . . 120.7
C201 C206 C205 . . 120.1(7)
C201 C206 H206 . . 120.0
C205 C206 H206 . . 120.0
C201 C207 H20A . . 109.5
C201 C207 H20B . . 109.5
H20A C207 H20B . . 109.5
C201 C207 H20C . . 109.5
H20A C207 H20C . . 109.5
H20B C207 H20C . . 109.5

loop_
_geom_bond_atom_site_label_1
_geom_bond_atom_site_label_2
_geom_bond_site_symmetry_2
_geom_bond_distance
Zn1 Cl1 . 2.2370(9)
Zn1 P2 . 2.3751(9)
Zn1 P3 . 2.3833(9)
Zn1 P1 . 2.3899(9)
P1 O1 . 1.541(2)
P1 C11 . 1.817(4)
P1 C21 . 1.826(4)
O1 Li1 . 1.945(6)
O1 Li2 . 1.972(6)
P2 O2 . 1.550(2)
P2 C41 . 1.822(3)
P2 C31 . 1.827(3)
O2 Li2 3_666 1.951(6)
O2 Li1 . 1.996(6)
O2 Li1 3_666 2.067(6)
P3 O3 . 1.545(2)
P3 C51 . 1.817(4)
P3 C61 . 1.823(4)
O3 Li2 . 1.966(7)
O3 Li1 3_666 1.972(6)
O4 P4 . 1.444(3)
O4 P4' . 1.537(3)
O4 Li2 . 1.876(6)
P4 C81 . 1.824(6)
P4 C71 . 1.995(7)
P4' C71 . 1.729(5)
P4' C81 . 2.019(8)
Li1 O3 3_666 1.972(6)
Li1 O2 3_666 2.067(6)
Li2 O2 3_666 1.951(6)
C11 C12 . 1.378(5)
C11 C16 . 1.391(5)
C12 C13 . 1.394(6)
C12 H12 . 0.9500
C13 C14 . 1.348(8)
C13 H13 . 0.9500
C14 C15 . 1.402(8)
C14 H14 . 0.9500
C15 C16 . 1.389(6)
C15 H15 . 0.9500
C16 H16 . 0.9500
C21 C26 . 1.379(5)
C21 C22 . 1.386(5)
C22 C23 . 1.391(5)
C22 H22 . 0.9500
C23 C24 . 1.364(7)
C23 H23 . 0.9500
C24 C25 . 1.360(7)
C24 H24 . 0.9500
C25 C26 . 1.387(6)
C25 H25 . 0.9500
C26 H26 . 0.9500
C31 C36 . 1.377(5)
C31 C32 . 1.391(5)
C32 C33 . 1.391(5)
C32 H32 . 0.9500
C33 C34 . 1.384(7)
C33 H33 . 0.9500
C34 C35 . 1.368(7)
C34 H34 . 0.9500
C35 C36 . 1.396(5)
C35 H35 . 0.9500
C36 H36 . 0.9500
C41 C46 . 1.392(5)
C41 C42 . 1.398(5)
C42 C43 . 1.388(5)
C42 H42 . 0.9500
C43 C44 . 1.383(6)
C43 H43 . 0.9500
C44 C45 . 1.377(6)
C44 H44 . 0.9500
C45 C46 . 1.386(5)
C45 H45 . 0.9500
C46 H46 . 0.9500
C51 C56 . 1.381(5)
C51 C52 . 1.394(5)
C52 C53 . 1.390(6)
C52 H52 . 0.9500
C53 C54 . 1.370(8)
C53 H53 . 0.9500
C54 C55 . 1.395(7)
C54 H54 . 0.9500
C55 C56 . 1.382(6)
C55 H55 . 0.9500
C56 H56 . 0.9500
C61 C66 . 1.383(5)
C61 C62 . 1.390(6)
C62 C63 . 1.398(6)
C62 H62 . 0.9500
C63 C64 . 1.371(8)
C63 H63 . 0.9500
C64 C65 . 1.377(9)
C64 H64 . 0.9500
C65 C66 . 1.367(7)
C65 H65 . 0.9500
C66 H66 . 0.9500
C71 C72 . 1.370(7)
C71 C76 . 1.458(8)
C72 C73 . 1.360(7)
C72 H72 . 0.9500
C73 C74 . 1.324(8)
C73 H73 . 0.9500
C74 C75 . 1.337(8)
C74 H74 . 0.9500
C75 C76 . 1.447(8)
C75 H75 . 0.9500
C76 H76 . 0.9500
C81 C86 . 1.330(8)
C81 C82 . 1.358(9)
C82 C83 . 1.383(9)
C82 H82 . 0.9500
C83 C84 . 1.323(9)
C83 H83 . 0.9500
C84 C85 . 1.340(8)
C84 H84 . 0.9500
C85 C86 . 1.394(7)
C85 H85 . 0.9500
C86 H86 . 0.9500
C101 C102 . 1.409(8)
C101 C106 . 1.421(7)
C101 C107 . 1.454(7)
C102 C103 . 1.364(8)
C102 H102 . 0.9500
C103 C104 . 1.371(8)
C103 H103 . 0.9500
C104 C105 . 1.337(8)
C104 H104 . 0.9500
C105 C106 . 1.412(7)
C105 H105 . 0.9500
C106 H106 . 0.9500
C107 H10A . 0.9800
C107 H10B . 0.9800
C107 H10C . 0.9800
C201 C206 . 1.358(7)
C201 C202 . 1.415(8)
C201 C207 . 1.476(8)
C202 C203 . 1.333(8)
C202 H202 . 0.9500
C203 C204 . 1.409(9)
C203 H203 . 0.9500
C204 C205 . 1.370(8)
C204 H204 . 0.9500
C205 C206 . 1.405(8)
C205 H205 . 0.9500
C206 H206 . 0.9500
C207 H20A . 0.9800
C207 H20B . 0.9800
C207 H20C . 0.9800

loop_
_geom_torsion_atom_site_label_1
_geom_torsion_atom_site_label_2
_geom_torsion_atom_site_label_3
_geom_torsion_atom_site_label_4
_geom_torsion_site_symmetry_1
_geom_torsion_site_symmetry_4
_geom_torsion
Cl1 Zn1 P1 O1 . . -179.08(10)
P2 Zn1 P1 O1 . . 54.34(10)
P3 Zn1 P1 O1 . . -43.41(10)
Cl1 Zn1 P1 C11 . . -56.10(13)
P2 Zn1 P1 C11 . . 177.32(13)
P3 Zn1 P1 C11 . . 79.58(13)
Cl1 Zn1 P1 C21 . . 61.56(13)
P2 Zn1 P1 C21 . . -65.02(13)
P3 Zn1 P1 C21 . . -162.76(13)
C11 P1 O1 Li1 . . 173.9(3)
C21 P1 O1 Li1 . . 66.4(3)
Zn1 P1 O1 Li1 . . -58.2(3)
C11 P1 O1 Li2 . . -71.0(3)
C21 P1 O1 Li2 . . -178.5(2)
Zn1 P1 O1 Li2 . . 56.9(2)
Cl1 Zn1 P2 O2 . . 178.64(9)
P3 Zn1 P2 O2 . . 52.83(10)
P1 Zn1 P2 O2 . . -52.08(10)
Cl1 Zn1 P2 C41 . . 57.86(13)
P3 Zn1 P2 C41 . . -67.95(12)
P1 Zn1 P2 C41 . . -172.85(12)
Cl1 Zn1 P2 C31 . . -59.46(12)
P3 Zn1 P2 C31 . . 174.72(11)
P1 Zn1 P2 C31 . . 69.82(11)
C41 P2 O2 Li2 . 3_666 -51.9(3)
C31 P2 O2 Li2 . 3_666 58.0(3)
Zn1 P2 O2 Li2 . 3_666 -178.1(3)
C41 P2 O2 Li1 . . -179.9(3)
C31 P2 O2 Li1 . . -70.0(3)
Zn1 P2 O2 Li1 . . 53.8(3)
C41 P2 O2 Li1 . 3_666 73.0(3)
C31 P2 O2 Li1 . 3_666 -177.1(3)
Zn1 P2 O2 Li1 . 3_666 -53.3(3)
Cl1 Zn1 P3 O3 . . 177.68(10)
P2 Zn1 P3 O3 . . -57.12(11)
P1 Zn1 P3 O3 . . 40.41(11)
Cl1 Zn1 P3 C51 . . 52.85(15)
P2 Zn1 P3 C51 . . 178.06(15)
P1 Zn1 P3 C51 . . -84.42(15)
Cl1 Zn1 P3 C61 . . -63.20(13)
P2 Zn1 P3 C61 . . 62.01(13)
P1 Zn1 P3 C61 . . 159.54(13)
C51 P3 O3 Li2 . . 78.2(3)
C61 P3 O3 Li2 . . -175.9(2)
Zn1 P3 O3 Li2 . . -51.6(2)
C51 P3 O3 Li1 . 3_666 -170.0(3)
C61 P3 O3 Li1 . 3_666 -64.1(3)
Zn1 P3 O3 Li1 . 3_666 60.2(3)
P4' O4 P4 C81 . . 64.1(4)
Li2 O4 P4 C81 . . -133.2(7)
P4' O4 P4 C71 . . -43.4(2)
Li2 O4 P4 C71 . . 119.3(6)
P4 O4 P4' C71 . . 58.0(3)
Li2 O4 P4' C71 . . -106.1(6)
P4 O4 P4' C81 . . -49.7(3)
Li2 O4 P4' C81 . . 146.1(6)
P1 O1 Li1 O3 . 3_666 -87.5(9)
Li2 O1 Li1 O3 . 3_666 144.9(9)
P1 O1 Li1 O2 . . 40.7(4)
Li2 O1 Li1 O2 . . -87.0(3)
P1 O1 Li1 O2 . 3_666 144.1(2)
Li2 O1 Li1 O2 . 3_666 16.4(2)
P2 O2 Li1 O1 . . -38.2(4)
Li2 O2 Li1 O1 3_666 . 178.8(3)
Li1 O2 Li1 O1 3_666 . 92.1(3)
P2 O2 Li1 O3 . 3_666 125.1(2)
Li2 O2 Li1 O3 3_666 3_666 -17.9(2)
Li1 O2 Li1 O3 3_666 3_666 -104.6(3)
P2 O2 Li1 O2 . 3_666 -130.3(2)
Li2 O2 Li1 O2 3_666 3_666 86.7(3)
Li1 O2 Li1 O2 3_666 3_666 0.0
P4 O4 Li2 O2 . 3_666 -78.1(7)
P4' O4 Li2 O2 . 3_666 72.5(7)
P4 O4 Li2 O3 . . 172.0(4)
P4' O4 Li2 O3 . . -37.5(7)
P4 O4 Li2 O1 . . 36.9(8)
P4' O4 Li2 O1 . . -172.5(4)
P3 O3 Li2 O4 . . -80.6(3)
Li1 O3 Li2 O4 3_666 . 147.8(3)
P3 O3 Li2 O2 . 3_666 149.75(18)
Li1 O3 Li2 O2 3_666 3_666 18.2(2)
P3 O3 Li2 O1 . . 57.9(3)
Li1 O3 Li2 O1 3_666 . -73.6(3)
P1 O1 Li2 O4 . . 75.2(4)
Li1 O1 Li2 O4 . . -149.5(4)
P1 O1 Li2 O2 . 3_666 -152.76(18)
Li1 O1 Li2 O2 . 3_666 -17.4(3)
P1 O1 Li2 O3 . . -61.2(3)
Li1 O1 Li2 O3 . . 74.1(3)
O1 P1 C11 C12 . . 152.2(3)
C21 P1 C11 C12 . . -96.4(4)
Zn1 P1 C11 C12 . . 28.9(4)
O1 P1 C11 C16 . . -30.8(3)
C21 P1 C11 C16 . . 80.6(3)
Zn1 P1 C11 C16 . . -154.1(3)
C16 C11 C12 C13 . . 0.6(7)
P1 C11 C12 C13 . . 177.6(4)
C11 C12 C13 C14 . . -0.2(9)
C12 C13 C14 C15 . . -0.8(9)
C13 C14 C15 C16 . . 1.3(8)
C14 C15 C16 C11 . . -0.9(7)
C12 C11 C16 C15 . . 0.0(6)
P1 C11 C16 C15 . . -177.1(3)
O1 P1 C21 C26 . . -166.3(4)
C11 P1 C21 C26 . . 80.9(4)
Zn1 P1 C21 C26 . . -45.4(4)
O1 P1 C21 C22 . . 13.7(3)
C11 P1 C21 C22 . . -99.2(3)
Zn1 P1 C21 C22 . . 134.5(3)
C26 C21 C22 C23 . . -2.7(6)
P1 C21 C22 C23 . . 177.3(3)
C21 C22 C23 C24 . . 1.2(7)
C22 C23 C24 C25 . . 0.6(9)
C23 C24 C25 C26 . . -0.8(10)
C22 C21 C26 C25 . . 2.5(7)
P1 C21 C26 C25 . . -177.5(5)
C24 C25 C26 C21 . . -0.8(10)
O2 P2 C31 C36 . . -15.8(4)
C41 P2 C31 C36 . . 97.2(3)
Zn1 P2 C31 C36 . . -137.4(3)
O2 P2 C31 C32 . . 163.8(3)
C41 P2 C31 C32 . . -83.1(3)
Zn1 P2 C31 C32 . . 42.2(3)
C36 C31 C32 C33 . . -5.0(6)
P2 C31 C32 C33 . . 175.4(3)
C31 C32 C33 C34 . . 1.5(6)
C32 C33 C34 C35 . . 2.3(7)
C33 C34 C35 C36 . . -2.6(7)
C32 C31 C36 C35 . . 4.6(6)
P2 C31 C36 C35 . . -175.8(3)
C34 C35 C36 C31 . . -0.8(7)
O2 P2 C41 C46 . . 171.5(3)
C31 P2 C41 C46 . . 56.5(3)
Zn1 P2 C41 C46 . . -66.6(3)
O2 P2 C41 C42 . . -11.0(3)
C31 P2 C41 C42 . . -126.0(3)
Zn1 P2 C41 C42 . . 111.0(3)
C46 C41 C42 C43 . . -0.2(5)
P2 C41 C42 C43 . . -177.8(3)
C41 C42 C43 C44 . . -0.9(6)
C42 C43 C44 C45 . . 0.8(6)
C43 C44 C45 C46 . . 0.3(6)
C44 C45 C46 C41 . . -1.4(6)
C42 C41 C46 C45 . . 1.3(5)
P2 C41 C46 C45 . . 178.9(3)
O3 P3 C51 C56 . . 24.8(4)
C61 P3 C51 C56 . . -85.5(4)
Zn1 P3 C51 C56 . . 150.4(3)
O3 P3 C51 C52 . . -157.3(3)
C61 P3 C51 C52 . . 92.4(4)
Zn1 P3 C51 C52 . . -31.7(4)
C56 C51 C52 C53 . . 3.0(7)
P3 C51 C52 C53 . . -174.9(4)
C51 C52 C53 C54 . . -2.3(9)
C52 C53 C54 C55 . . 0.9(10)
C53 C54 C55 C56 . . -0.1(11)
C52 C51 C56 C55 . . -2.2(8)
P3 C51 C56 C55 . . 175.7(5)
C54 C55 C56 C51 . . 0.8(10)
O3 P3 C61 C66 . . -28.0(4)
C51 P3 C61 C66 . . 84.5(3)
Zn1 P3 C61 C66 . . -149.4(3)
O3 P3 C61 C62 . . 151.7(3)
C51 P3 C61 C62 . . -95.8(3)
Zn1 P3 C61 C62 . . 30.3(4)
C66 C61 C62 C63 . . 0.1(6)
P3 C61 C62 C63 . . -179.6(4)
C61 C62 C63 C64 . . -0.7(8)
C62 C63 C64 C65 . . -0.3(10)
C63 C64 C65 C66 . . 2.0(10)
C64 C65 C66 C61 . . -2.6(9)
C62 C61 C66 C65 . . 1.5(7)
P3 C61 C66 C65 . . -178.8(4)
O4 P4' C71 C72 . . -15.3(8)
C81 P4' C71 C72 . . 90.5(7)
O4 P4' C71 C76 . . 151.8(4)
C81 P4' C71 C76 . . -102.4(5)
O4 P4' C71 P4 . . -47.9(2)
C81 P4' C71 P4 . . 57.9(3)
O4 P4 C71 C72 . . -110.0(4)
C81 P4 C71 C72 . . 133.8(4)
O4 P4 C71 C76 . . 82.0(8)
C81 P4 C71 C76 . . -34.2(9)
O4 P4 C71 P4' . . 47.7(2)
C81 P4 C71 P4' . . -68.5(4)
C76 C71 C72 C73 . . 5.3(9)
P4' C71 C72 C73 . . 171.5(6)
P4 C71 C72 C73 . . -167.0(6)
C71 C72 C73 C74 . . -4.4(11)
C72 C73 C74 C75 . . -2.1(11)
C73 C74 C75 C76 . . 7.2(12)
C74 C75 C76 C71 . . -5.7(10)
C72 C71 C76 C75 . . -0.3(8)
P4' C71 C76 C75 . . -170.3(5)
P4 C71 C76 C75 . . 166.4(6)
O4 P4 C81 C86 . . 28.8(10)
C71 P4 C81 C86 . . 140.9(8)
O4 P4 C81 C82 . . -171.0(10)
C71 P4 C81 C82 . . -58.9(11)
O4 P4 C81 P4' . . -57.7(2)
C71 P4 C81 P4' . . 54.4(2)
O4 P4' C81 C86 . . -65.7(7)
C71 P4' C81 C86 . . 175.1(6)
O4 P4' C81 C82 . . 139.9(11)
C71 P4' C81 C82 . . 20.7(12)
O4 P4' C81 P4 . . 48.2(2)
C71 P4' C81 P4 . . -71.0(3)
C86 C81 C82 C83 . . -1(2)
P4 C81 C82 C83 . . -161.2(12)
P4' C81 C82 C83 . . 151.6(11)
C81 C82 C83 C84 . . -1(2)
C82 C83 C84 C85 . . 2.6(17)
C83 C84 C85 C86 . . -3.6(12)
C82 C81 C86 C85 . . -0.2(15)
P4 C81 C86 C85 . . 159.3(6)
P4' C81 C86 C85 . . -156.1(5)
C84 C85 C86 C81 . . 2.4(11)
C106 C101 C102 C103 . . 3.9(17)
C107 C101 C102 C103 . . -176.4(12)
C101 C102 C103 C104 . . -5(2)
C102 C103 C104 C105 . . 4(3)
C103 C104 C105 C106 . . -2(2)
C104 C105 C106 C101 . . 1.1(13)
C102 C101 C106 C105 . . -1.8(12)
C107 C101 C106 C105 . . 178.5(8)
C206 C201 C202 C203 . . 3.8(13)
C207 C201 C202 C203 . . -179.3(9)
C201 C202 C203 C204 . . -2.4(15)
C202 C203 C204 C205 . . 5.5(19)
C203 C204 C205 C206 . . -9.7(18)
C202 C201 C206 C205 . . -8.3(13)
C207 C201 C206 C205 . . 175.1(9)
C204 C205 C206 C201 . . 11.2(15)
